data_7233949
loop_
_publ_author_name
'Mikkel A. Christensen'
'Christian R. Parker'
'Thomas Just Sorensen'
'Sebastian de Graaf'
'Thorbjorn J. Morsing'
'Theis Brock-Nannestad'
'Jesper Bendix'
'Michael M. Haley'
'Peter Rapta'
'Andrey Danilov'
'Sergey Kubatkin'
'Ole Hammerich'
'Mogens Brondsted Nielsen'

_publ_section_title
;
 Mixed valence radical cations and intermolecular complexes derived from
 indenofluorene-extended tetrathiafulvalenes
;
_journal_name_full 'Journal of Materials Chemistry C'
_journal_page_first 10428
_journal_page_last 10438
_journal_paper_doi 10.1039/C4TC02178A
_journal_volume 2
_journal_year 2014
_chemical_formula_moiety 'C34 H30 S8'
_chemical_formula_sum 'C34 H30 S8'
_chemical_formula_weight 695.14
_space_group_crystal_system monoclinic
_space_group_IT_number 15
_space_group_name_Hall '-C 2yc'
_space_group_name_H-M_alt 'C 1 2/c 1'
_symmetry_Int_Tables_number 15
_cell_angle_alpha 90
_cell_angle_beta 104.828(6)
_cell_angle_gamma 90
_cell_formula_units_Z 4
_cell_length_a 24.306(3)
_cell_length_b 24.770(3)
_cell_length_c 6.7903(6)
_cell_measurement_reflns_used 2054
_cell_measurement_temperature 122(2)
_cell_measurement_theta_max 24.87
_cell_measurement_theta_min 2.39
_cell_volume 3952.0(8)
_computing_molecular_graphics 'Olex2 (Dolomanov et al., 2009)'
_computing_publication_material 'Olex2 (Dolomanov et al., 2009)'
_computing_structure_refinement 'olex2.refine (Bourhis et al., 2013)'
_diffrn_ambient_temperature 122(2)
_diffrn_measured_fraction_theta_full 0.9989
_diffrn_measured_fraction_theta_max 0.9989
_diffrn_measurement_device_type 'Bruker APEX-II CCD'
_diffrn_measurement_method '\f and \w scans'
_diffrn_radiation_type 'Mo K\a'
_diffrn_radiation_wavelength 0.71073
_diffrn_reflns_av_R_equivalents 0.1112
_diffrn_reflns_av_unetI/netI 0.0748
_diffrn_reflns_limit_h_max 26
_diffrn_reflns_limit_h_min -26
_diffrn_reflns_limit_k_max 26
_diffrn_reflns_limit_k_min -26
_diffrn_reflns_limit_l_max 7
_diffrn_reflns_limit_l_min -7
_diffrn_reflns_number 15137
_diffrn_reflns_theta_full 22.7174
_diffrn_reflns_theta_max 22.72
_diffrn_reflns_theta_min 2.39
_diffrn_standards_number 0
_exptl_absorpt_coefficient_mu 0.472
_exptl_absorpt_correction_T_max 0.7452
_exptl_absorpt_correction_T_min 0.6118
_exptl_absorpt_correction_type multi-scan
_exptl_absorpt_process_details
;
SADABS-2012/1 (Bruker,2012) was used for absorption correction.
wR2(int) was 0.0866 before and 0.0600 after correction.
The Ratio of minimum to maximum transmission is 0.8210.
The \l/2 correction factor is 0.0000.
;
_exptl_crystal_density_diffrn 1.1682
_exptl_crystal_F_000 1452.3322
_exptl_crystal_size_max 0.197
_exptl_crystal_size_mid 0.052
_exptl_crystal_size_min 0.024
_refine_diff_density_max 0.7960
_refine_diff_density_min -0.5534
_refine_diff_density_rms 0.1507
_refine_ls_d_res_high 0.9202
_refine_ls_d_res_low 8.5236
_refine_ls_goodness_of_fit_ref 1.0265
_refine_ls_hydrogen_treatment refall
_refine_ls_matrix_type full
_refine_ls_number_constraints 33
_refine_ls_number_parameters 193
_refine_ls_number_reflns 2661
_refine_ls_number_restraints 4
_refine_ls_restrained_S_all 1.0257
_refine_ls_R_factor_all 0.1286
_refine_ls_R_factor_gt 0.0793
_refine_ls_shift/su_max 0.0008
_refine_ls_shift/su_mean 0.0001
_refine_ls_structure_factor_coef Fsqd
_refine_ls_weighting_details 'w=1/[\s^2^(Fo^2^)+(0.1864P)^2^] where P=(Fo^2^+2Fc^2^)/3'
_refine_ls_weighting_scheme calc
_refine_ls_wR_factor_gt 0.2443
_refine_ls_wR_factor_ref 0.2860
_reflns_Friedel_coverage 0.0
_reflns_limit_h_max 25
_reflns_limit_h_min -26
_reflns_limit_k_max 26
_reflns_limit_k_min 0
_reflns_limit_l_max 7
_reflns_limit_l_min 0
_reflns_number_gt 1562
_reflns_number_total 2661
_reflns_threshold_expression I>=2u(I)
_cod_data_source_file 1000003.cif
_cod_data_source_block PCOD1000003
_cod_original_cell_volume 3952.1(7)
_cod_database_code 7233949
_olex2_refinement_description
;
1. Fixed Uiso
 At 1.2 times of:
  All C(H) groups, All C(H,H) groups
 At 1.5 times of:
  All C(H,H,H) groups, All C(H,H,H,H,H,H) groups
2. Restrained distances
 S4-C16a \\sim S4-C16b
 with sigma of 0.02
 C16a-C18 \\sim C16b-C18
 with sigma of 0.02
3. Rigid bond restraints
 All non-hydrogen atoms
 with sigma for 1-2 distances of 0.01 and sigma for 1-3 distances of 0.01
4. Uiso/Uaniso restraints and constraints
Uanis(C18) = Uanis(C16a)
5. Others
 Sof(H18d)=Sof(H18e)=Sof(H18f)=Sof(C16b)=Sof(H16c)=Sof(H16d)=1-FVAR(1)
 Sof(H18a)=Sof(H18b)=Sof(H18c)=Sof(C16a)=Sof(H16a)=Sof(H16b)=FVAR(1)
6.a Riding coordinates:
 C18(H18a,H18b,H18c), C18(H18d,H18e,H18f), C15(H15a,H15b,H15c)
6.b Secondary CH2 refined with riding coordinates:
 C14(H14a,H14b), C16a(H16a,H16b), C16b(H16c,H16d)
6.c Aromatic/amide H refined with riding coordinates:
 C10(H10), C2(H2), C7(H7), C8(H8), C9(H9)
;

loop_
_space_group_symop_id
_space_group_symop_operation_xyz
1 x,y,z
2 -x,y,-z+1/2
3 -x,-y,-z
4 x,-y,z-1/2
5 x+1/2,y+1/2,z
6 -x+1/2,y+1/2,-z+1/2
7 -x+1/2,-y+1/2,-z
8 x+1/2,-y+1/2,z-1/2

loop_
_atom_site_label
_atom_site_type_symbol
_atom_site_fract_x
_atom_site_fract_y
_atom_site_fract_z
_atom_site_U_iso_or_equiv
_atom_site_adp_type
_atom_site_occupancy
_atom_site_refinement_flags_posn
_atom_site_refinement_flags_adp
_atom_site_disorder_group
S1 S 0.35245(8) 0.39535(9) 0.3292(3) 0.0455(7) Uani 1.000000 . U .
S2 S 0.26671(8) 0.47782(10) 0.2060(3) 0.0532(7) Uani 1.000000 . U .
S3 S 0.26745(9) 0.30462(10) 0.2351(3) 0.0638(8) Uani 1.000000 . U .
S4 S 0.17073(11) 0.40074(13) 0.0606(4) 0.0862(10) Uani 1.000000 . U .
C11 C 0.3385(3) 0.4633(3) 0.3066(10) 0.043(2) Uani 1.000000 . U .
C1 C 0.5325(3) 0.4542(3) 0.5388(9) 0.0372(19) Uani 1.000000 . U .
C4 C 0.3797(3) 0.5034(3) 0.3575(9) 0.0374(18) Uani 1.000000 . U .
C5 C 0.3704(3) 0.5622(3) 0.3466(10) 0.0391(19) Uani 1.000000 . U .
C3 C 0.4409(3) 0.4947(3) 0.4310(9) 0.0340(18) Uani 1.000000 . U .
C6 C 0.4240(3) 0.5881(3) 0.4090(10) 0.0414(19) Uani 1.000000 . U .
C10 C 0.3213(4) 0.5938(4) 0.2931(10) 0.049(2) Uani 1.000000 . U .
H10 H 0.2855(4) 0.5779(4) 0.2541(10) 0.059(3) Uiso 1.000000 R . .
C2 C 0.4738(3) 0.4479(3) 0.4708(9) 0.0400(19) Uani 1.000000 . U .
H2 H 0.4571(3) 0.4138(3) 0.4526(9) 0.048(2) Uiso 1.000000 R . .
C7 C 0.4288(4) 0.6438(3) 0.4104(10) 0.049(2) Uani 1.000000 . U .
H7 H 0.4643(4) 0.6602(3) 0.4476(10) 0.059(3) Uiso 1.000000 R . .
C8 C 0.3794(4) 0.6748(3) 0.3552(11) 0.051(2) Uani 1.000000 . U .
H8 H 0.3815(4) 0.7123(3) 0.3557(11) 0.061(3) Uiso 1.000000 R . .
C9 C 0.3268(4) 0.6489(4) 0.2992(10) 0.054(2) Uani 1.000000 . U .
H9 H 0.2941(4) 0.6700(4) 0.2644(10) 0.064(3) Uiso 1.000000 R . .
C14 C 0.3374(3) 0.2741(3) 0.3150(12) 0.054(2) Uani 1.000000 . U .
H14a H 0.3588(3) 0.2818(3) 0.2157(12) 0.065(3) Uiso 1.000000 R . .
H14b H 0.3580(3) 0.2891(3) 0.4449(12) 0.065(3) Uiso 1.000000 R . .
C12 C 0.2826(3) 0.3717(4) 0.2413(11) 0.055(2) Uani 1.000000 . U .
C13 C 0.2420(4) 0.4129(4) 0.1793(12) 0.060(2) Uani 1.000000 . U .
C18 C 0.1453(4) 0.4228(5) 0.4251(18) 0.101(4) Uani 1.000000 . U .
H18a H 0.1263(4) 0.3892(5) 0.4340(18) 0.152(5) Uiso 0.641(18) R . 1
H18b H 0.1856(4) 0.4182(5) 0.4797(18) 0.152(5) Uiso 0.641(18) R . 1
H18c H 0.1317(4) 0.4499(5) 0.5016(18) 0.152(5) Uiso 0.641(18) R . 1
H18d H 0.1549(4) 0.4031(5) 0.5511(18) 0.152(5) Uiso 0.359(18) R . 2
H18e H 0.1754(4) 0.4476(5) 0.4219(18) 0.152(5) Uiso 0.359(18) R . 2
H18f H 0.1106(4) 0.4424(5) 0.4141(18) 0.152(5) Uiso 0.359(18) R . 2
C15 C 0.3315(4) 0.2139(4) 0.3348(15) 0.077(3) Uani 1.000000 . U .
H15a H 0.3069(4) 0.2063(4) 0.4215(15) 0.115(4) Uiso 1.000000 R . .
H15b H 0.3149(4) 0.2000(4) 0.2009(15) 0.115(4) Uiso 1.000000 R . .
H15c H 0.3678(4) 0.1971(4) 0.3896(15) 0.115(4) Uiso 1.000000 R . .
C16a C 0.1363(7) 0.4377(9) 0.226(3) 0.101(4) Uani 0.641(18) . U 1
H16a H 0.1475(7) 0.4752(9) 0.224(3) 0.122(4) Uiso 0.641(18) R . 1
H16b H 0.0956(7) 0.4362(9) 0.166(3) 0.122(4) Uiso 0.641(18) R . 1
C16b C 0.1425(11) 0.3860(9) 0.257(4) 0.070(10) Uani 0.359(18) . U 2
H16c H 0.1025(11) 0.3783(9) 0.198(4) 0.084(12) Uiso 0.359(18) R . 2
H16d H 0.1599(11) 0.3525(9) 0.316(4) 0.084(12) Uiso 0.359(18) R . 2

loop_
_atom_site_aniso_label
_atom_site_aniso_U_11
_atom_site_aniso_U_22
_atom_site_aniso_U_33
_atom_site_aniso_U_12
_atom_site_aniso_U_13
_atom_site_aniso_U_23
S1 0.0358(12) 0.0688(15) 0.0316(11) 0.0011(10) 0.0080(8) 0.0024(9)
S2 0.0356(13) 0.0835(17) 0.0395(12) 0.0089(11) 0.0075(9) -0.0000(10)
S3 0.0461(15) 0.0837(19) 0.0586(15) -0.0103(12) 0.0078(11) -0.0082(12)
S4 0.0433(16) 0.127(3) 0.0790(18) -0.0029(15) -0.0008(13) -0.0321(16)
C11 0.036(5) 0.067(6) 0.028(4) 0.007(4) 0.011(3) -0.000(4)
C1 0.035(5) 0.062(5) 0.019(4) 0.019(4) 0.014(3) 0.010(3)
C4 0.030(4) 0.062(5) 0.022(4) 0.008(4) 0.011(3) 0.008(4)
C5 0.034(5) 0.065(6) 0.021(4) 0.015(4) 0.011(3) 0.008(3)
C3 0.029(4) 0.055(5) 0.020(4) 0.003(4) 0.009(3) 0.006(3)
C6 0.042(5) 0.058(6) 0.028(4) 0.008(4) 0.015(3) 0.002(4)
C10 0.047(5) 0.076(7) 0.026(4) 0.010(5) 0.012(4) 0.004(4)
C2 0.042(5) 0.057(5) 0.022(4) 0.011(4) 0.010(3) 0.005(3)
C7 0.050(5) 0.067(6) 0.033(4) 0.018(5) 0.015(4) 0.002(4)
C8 0.057(6) 0.058(6) 0.041(4) 0.020(5) 0.017(4) 0.008(4)
C9 0.048(6) 0.083(7) 0.031(4) 0.026(5) 0.010(4) 0.009(4)
C14 0.048(5) 0.063(6) 0.050(5) -0.004(4) 0.012(4) 0.001(4)
C12 0.035(5) 0.092(7) 0.035(4) -0.012(5) 0.006(4) -0.012(4)
C13 0.039(5) 0.098(7) 0.043(5) -0.007(5) 0.010(4) -0.016(5)
C18 0.046(5) 0.149(10) 0.110(7) -0.011(6) 0.020(6) -0.013(8)
C15 0.059(7) 0.082(8) 0.083(7) -0.004(5) 0.008(5) -0.001(5)
C16a 0.046(5) 0.149(10) 0.110(7) -0.011(6) 0.020(6) -0.013(8)
C16b 0.068(19) 0.023(15) 0.11(2) -0.021(12) 0.011(16) 0.018(13)

loop_
_atom_type_symbol
_atom_type_scat_dispersion_real
_atom_type_scat_dispersion_imag
_atom_type_scat_Cromer_Mann_a1
_atom_type_scat_Cromer_Mann_a2
_atom_type_scat_Cromer_Mann_a3
_atom_type_scat_Cromer_Mann_a4
_atom_type_scat_Cromer_Mann_b1
_atom_type_scat_Cromer_Mann_b2
_atom_type_scat_Cromer_Mann_b3
_atom_type_scat_Cromer_Mann_b4
_atom_type_scat_Cromer_Mann_c
_atom_type_scat_source
_atom_type_scat_dispersion_source
H 0.00000 0.00000 0.49300 0.32291 0.14019 0.04081 10.51090 26.12570 3.14236 57.79970 0.0030380000826 'International Tables Volume C Table 6.1.1.4 (pp. 500-502)' 'Henke, Gullikson and Davis, At. Data and Nucl. Data Tables, 1993, 54, 2'
C 0.00347 0.00161 2.31000 1.02000 1.58860 0.86500 20.84390 10.20750 0.56870 51.65120 0.215599998832 'International Tables Volume C Table 6.1.1.4 (pp. 500-502)' 'Henke, Gullikson and Davis, At. Data and Nucl. Data Tables, 1993, 54, 2'
S 0.12424 0.12443 6.90530 5.20340 1.43790 1.58630 1.46790 22.21510 0.25360 56.17200 0.866900026798 'International Tables Volume C Table 6.1.1.4 (pp. 500-502)' 'Henke, Gullikson and Davis, At. Data and Nucl. Data Tables, 1993, 54, 2'

loop_
_geom_angle_atom_site_label_1
_geom_angle_atom_site_label_2
_geom_angle_atom_site_label_3
_geom_angle
_geom_angle_site_symmetry_1
_geom_angle_site_symmetry_3
C12 S1 C11 98.4(4) . .
C13 S2 C11 97.9(4) . .
C12 S3 C14 102.6(4) . .
S2 C11 S1 113.1(5) . .
C4 C11 S1 124.5(6) . .
C4 C11 S2 122.4(6) . .
C6 C1 C3 109.3(7) 3_666 3_666
C2 C1 C3 122.8(6) . 3_666
C2 C1 C6 128.0(8) . 3_666
C5 C4 C11 127.1(7) . .
C3 C4 C11 125.9(7) . .
C3 C4 C5 107.0(7) . .
C6 C5 C4 108.4(6) . .
C10 C5 C4 132.6(7) . .
C10 C5 C6 118.9(8) . .
C4 C3 C1 107.8(6) . 3_666
C2 C3 C1 119.9(6) . 3_666
C2 C3 C4 132.3(7) . .
C5 C6 C1 107.5(7) . 3_666
C7 C6 C1 131.0(7) . 3_666
C7 C6 C5 121.5(7) . .
C9 C10 C5 118.7(8) . .
C3 C2 C1 117.4(7) . .
C8 C7 C6 118.9(8) . .
C9 C8 C7 119.1(8) . .
C8 C9 C10 122.9(8) . .
C15 C14 S3 109.6(6) . .
S3 C12 S1 121.5(6) . .
C13 C12 S1 113.8(7) . .
C13 C12 S3 124.7(7) . .
S4 C13 S2 119.5(6) . .
C12 C13 S2 116.7(7) . .
C12 C13 S4 123.6(7) . .
C18 C16a S4 119.7(14) . .
C18 C16b S4 122.6(14) . .

loop_
_geom_bond_atom_site_label_1
_geom_bond_atom_site_label_2
_geom_bond_distance
_geom_bond_site_symmetry_2
S1 C11 1.716(8) .
S1 C12 1.749(8) .
S2 C11 1.741(8) .
S2 C13 1.711(10) .
S3 C14 1.814(8) .
S3 C12 1.699(10) .
S4 C13 1.740(9) .
S4 C16a 1.814(16) .
S4 C16b 1.69(2) .
C11 C4 1.388(11) .
C1 C3 1.414(10) 3_666
C1 C6 1.467(10) 3_666
C1 C2 1.391(10) .
C4 C5 1.474(11) .
C4 C3 1.459(9) .
C5 C6 1.416(10) .
C5 C10 1.396(10) .
C3 C2 1.394(10) .
C6 C7 1.383(10) .
C10 C9 1.371(11) .
C7 C8 1.393(10) .
C8 C9 1.393(12) .
C14 C15 1.507(11) .
C12 C13 1.408(13) .
C18 C16a 1.361(18) .
C18 C16b 1.45(2) .

loop_
_smtbx_masks_void_nr
_smtbx_masks_void_average_x
_smtbx_masks_void_average_y
_smtbx_masks_void_average_z
_smtbx_masks_void_volume
_smtbx_masks_void_count_electrons
1 0.000 0.500 -0.545 301.5 70.2
2 0.500 0.000 -0.332 301.5 70.2

loop_
_restr_equal_distance_atom_site_label_1
_restr_equal_distance_atom_site_label_2
_restr_equal_distance_site_symmetry_2
_restr_equal_distance_class_id
S4 C16a 1 1
S4 C16b 1 1
C16a C18 1 2
C16b C18 1 2

loop_
_restr_equal_distance_class_class_id
_restr_equal_distance_class_target_weight_param
_restr_equal_distance_class_average
_restr_equal_distance_class_esd
_restr_equal_distance_class_diff_max
1 0.0200 1.7510 0.0628 0.0628
2 0.0200 1.4047 0.0437 0.0437
